data_4103778
loop_
_publ_author_name
'Jared S. Silvia'
'Christopher C. Cummins'

_publ_section_title
;
 Two-Electron Reduction of a Vanadium(V) Nitride by CO To Release Cyanate
 and Open a Coordination Site
;
_journal_name_full 'Journal of the American Chemical Society'
_journal_page_first 446
_journal_page_last 447
_journal_paper_doi 10.1021/ja807767w
_journal_volume 131
_journal_year 2009
_chemical_formula_moiety 'C37 H54 N4 O1 V1'
_chemical_formula_sum 'C37 H54 N4 O V'
_chemical_formula_weight 621.78
_chemical_name_systematic
; 
 ? 
;
_space_group_IT_number 14
_symmetry_cell_setting monoclinic
_symmetry_space_group_name_Hall '-P 2ybc'
_symmetry_space_group_name_H-M 'P 1 21/c 1'
_atom_sites_solution_hydrogens geom
_atom_sites_solution_primary direct
_atom_sites_solution_secondary difmap
_audit_creation_method SHELXL-97
_cell_angle_alpha 90.00
_cell_angle_beta 93.794(3)
_cell_angle_gamma 90.00
_cell_formula_units_Z 4
_cell_length_a 17.972(2)
_cell_length_b 10.7424(14)
_cell_length_c 18.427(3)
_cell_measurement_reflns_used 9885
_cell_measurement_temperature 100(2)
_cell_measurement_theta_max 29.55
_cell_measurement_theta_min 2.20
_cell_volume 3549.8(8)
_computing_cell_refinement 'SAINT 7.4 (Bruker-AXS, 2008)'
_computing_data_collection 'APEX2 2.2 (Bruker-AXS, 2008)'
_computing_data_reduction 'SAINT 7.4 (Bruker-AXS, 2008)'
_computing_molecular_graphics 'Bruker SHELXTL'
_computing_publication_material 'Bruker SHELXTL'
_computing_structure_refinement 'SHELXL-97 (Sheldrick, 2008)'
_computing_structure_solution 'SHELXS-97 (Sheldrick, 2008)'
_diffrn_ambient_temperature 100(2)
_diffrn_detector_area_resol_mean 8.3
_diffrn_measured_fraction_theta_full 1.000
_diffrn_measured_fraction_theta_max 1.000
_diffrn_measurement_device_type 'Bruker Smart APEX CCD'
_diffrn_measurement_method 'omega and phi scans'
_diffrn_radiation_monochromator graphite
_diffrn_radiation_source 'fine-focus sealed tube'
_diffrn_radiation_type MoK\a
_diffrn_radiation_wavelength 0.71073
_diffrn_reflns_av_R_equivalents 0.0492
_diffrn_reflns_av_sigmaI/netI 0.0300
_diffrn_reflns_limit_h_max 24
_diffrn_reflns_limit_h_min -24
_diffrn_reflns_limit_k_max 14
_diffrn_reflns_limit_k_min -14
_diffrn_reflns_limit_l_max 25
_diffrn_reflns_limit_l_min -25
_diffrn_reflns_number 75371
_diffrn_reflns_theta_full 29.12
_diffrn_reflns_theta_max 29.12
_diffrn_reflns_theta_min 1.14
_exptl_absorpt_coefficient_mu 0.312
_exptl_absorpt_correction_T_max 0.9635
_exptl_absorpt_correction_T_min 0.9232
_exptl_absorpt_correction_type multi-scan
_exptl_absorpt_process_details 'SADABS (Sheldrick, 2008)'
_exptl_crystal_colour black
_exptl_crystal_density_diffrn 1.163
_exptl_crystal_density_meas ?
_exptl_crystal_density_method 'not measured'
_exptl_crystal_description prism
_exptl_crystal_F_000 1340
_exptl_crystal_size_max 0.26
_exptl_crystal_size_mid 0.18
_exptl_crystal_size_min 0.12
_refine_diff_density_max 0.389
_refine_diff_density_min -0.383
_refine_diff_density_rms 0.054
_refine_ls_extinction_method none
_refine_ls_goodness_of_fit_ref 1.056
_refine_ls_hydrogen_treatment constr
_refine_ls_matrix_type full
_refine_ls_number_parameters 403
_refine_ls_number_reflns 9557
_refine_ls_number_restraints 0
_refine_ls_restrained_S_all 1.056
_refine_ls_R_factor_all 0.0527
_refine_ls_R_factor_gt 0.0378
_refine_ls_shift/su_max 0.002
_refine_ls_shift/su_mean 0.000
_refine_ls_structure_factor_coef Fsqd
_refine_ls_weighting_details 'calc w=1/[\s^2^(Fo^2^)+(0.0431P)^2^+1.8201P] where P=(Fo^2^+2Fc^2^)/3'
_refine_ls_weighting_scheme calc
_refine_ls_wR_factor_gt 0.0913
_refine_ls_wR_factor_ref 0.0996
_reflns_number_gt 7786
_reflns_number_total 9557
_reflns_threshold_expression >2sigma(I)
_cod_data_source_file ja807767w_si_001.cif
_cod_data_source_block 07214
_cod_depositor_comments
;
The following automatic conversions were performed:

'_exptl_crystal_density_meas' value 'not measured' was changed to '?'
- the value is perceived as not measured.

Automatic conversion script
Id: cif_fix_values 3008 2015-01-20 13:52:24Z robertas 
;
_cod_database_code 4103778

loop_
_symmetry_equiv_pos_as_xyz
'x, y, z'
'-x, y+1/2, -z+1/2'
'-x, -y, -z'
'x, -y-1/2, z-1/2'

loop_
_atom_site_label
_atom_site_type_symbol
_atom_site_fract_x
_atom_site_fract_y
_atom_site_fract_z
_atom_site_U_iso_or_equiv
_atom_site_adp_type
_atom_site_occupancy
_atom_site_symmetry_multiplicity
_atom_site_calc_flag
_atom_site_refinement_flags
V1 V 0.778520(12) 0.46529(2) 0.098485(12) 0.01139(6) Uani 1 1 d .
O41 O 0.80712(7) 0.29290(13) -0.10185(7) 0.0386(3) Uani 1 1 d .
N1 N 0.79561(6) 0.30715(10) 0.13863(6) 0.0131(2) Uani 1 1 d .
N2 N 0.68545(6) 0.53860(11) 0.11256(6) 0.0141(2) Uani 1 1 d .
N3 N 0.85595(6) 0.58172(11) 0.12371(6) 0.0130(2) Uani 1 1 d .
N4 N 0.77246(7) 0.42019(12) -0.00453(6) 0.0183(2) Uani 1 1 d .
C11 C 0.72816(7) 0.24396(12) 0.15578(7) 0.0138(2) Uani 1 1 d .
C12 C 0.71295(7) 0.22165(13) 0.22819(7) 0.0149(3) Uani 1 1 d .
H12 H 0.7461 0.2517 0.2665 0.018 Uiso 1 1 calc R
C13 C 0.64939(8) 0.15567(13) 0.24431(8) 0.0165(3) Uani 1 1 d .
C14 C 0.60062(8) 0.11413(13) 0.18707(8) 0.0184(3) Uani 1 1 d .
H14 H 0.5578 0.0674 0.1977 0.022 Uiso 1 1 calc R
C15 C 0.61349(8) 0.13972(13) 0.11493(8) 0.0184(3) Uani 1 1 d .
C16 C 0.67769(8) 0.20447(13) 0.09962(8) 0.0165(3) Uani 1 1 d .
H16 H 0.6872 0.2219 0.0506 0.020 Uiso 1 1 calc R
C131 C 0.63239(8) 0.13161(14) 0.32233(8) 0.0207(3) Uani 1 1 d .
H13A H 0.6591 0.0570 0.3402 0.031 Uiso 1 1 calc R
H13B H 0.5786 0.1191 0.3250 0.031 Uiso 1 1 calc R
H13C H 0.6484 0.2032 0.3524 0.031 Uiso 1 1 calc R
C151 C 0.55746(9) 0.10082(16) 0.05441(9) 0.0265(3) Uani 1 1 d .
H15A H 0.5701 0.0176 0.0373 0.040 Uiso 1 1 calc R
H15B H 0.5585 0.1602 0.0141 0.040 Uiso 1 1 calc R
H15C H 0.5074 0.0994 0.0726 0.040 Uiso 1 1 calc R
C17 C 0.86196(7) 0.22118(13) 0.13764(7) 0.0157(3) Uani 1 1 d .
C171 C 0.88542(9) 0.17396(16) 0.21419(8) 0.0248(3) Uani 1 1 d .
H17A H 0.8959 0.2450 0.2466 0.037 Uiso 1 1 calc R
H17B H 0.9303 0.1226 0.2124 0.037 Uiso 1 1 calc R
H17C H 0.8450 0.1241 0.2325 0.037 Uiso 1 1 calc R
C172 C 0.92710(8) 0.29035(14) 0.10732(9) 0.0223(3) Uani 1 1 d .
H17D H 0.9135 0.3162 0.0572 0.033 Uiso 1 1 calc R
H17E H 0.9707 0.2353 0.1080 0.033 Uiso 1 1 calc R
H17F H 0.9391 0.3640 0.1372 0.033 Uiso 1 1 calc R
C173 C 0.84276(9) 0.10954(14) 0.08766(9) 0.0250(3) Uani 1 1 d .
H17G H 0.8052 0.0577 0.1093 0.038 Uiso 1 1 calc R
H17H H 0.8878 0.0601 0.0819 0.038 Uiso 1 1 calc R
H17I H 0.8230 0.1396 0.0400 0.038 Uiso 1 1 calc R
C21 C 0.64470(7) 0.49830(13) 0.17289(7) 0.0147(3) Uani 1 1 d .
C22 C 0.67331(8) 0.52308(13) 0.24367(7) 0.0165(3) Uani 1 1 d .
H22 H 0.7192 0.5665 0.2512 0.020 Uiso 1 1 calc R
C23 C 0.63531(8) 0.48494(14) 0.30375(8) 0.0188(3) Uani 1 1 d .
C24 C 0.56744(8) 0.42409(14) 0.29199(8) 0.0188(3) Uani 1 1 d .
H24 H 0.5408 0.3999 0.3325 0.023 Uiso 1 1 calc R
C25 C 0.53752(8) 0.39764(13) 0.22184(8) 0.0178(3) Uani 1 1 d .
C26 C 0.57680(8) 0.43399(13) 0.16279(8) 0.0169(3) Uani 1 1 d .
H26 H 0.5574 0.4150 0.1149 0.020 Uiso 1 1 calc R
C231 C 0.46499(8) 0.32691(15) 0.21048(9) 0.0239(3) Uani 1 1 d .
H23A H 0.4507 0.3214 0.1583 0.036 Uiso 1 1 calc R
H23B H 0.4259 0.3705 0.2351 0.036 Uiso 1 1 calc R
H23C H 0.4713 0.2429 0.2307 0.036 Uiso 1 1 calc R
C251 C 0.66900(10) 0.50893(18) 0.37976(8) 0.0311(4) Uani 1 1 d .
H25A H 0.6291 0.5177 0.4131 0.047 Uiso 1 1 calc R
H25B H 0.6985 0.5856 0.3801 0.047 Uiso 1 1 calc R
H25C H 0.7012 0.4390 0.3953 0.047 Uiso 1 1 calc R
C27 C 0.64848(8) 0.63874(14) 0.06549(8) 0.0192(3) Uani 1 1 d .
C271 C 0.70760(9) 0.70719(15) 0.02537(9) 0.0252(3) Uani 1 1 d .
H27A H 0.7439 0.7451 0.0607 0.038 Uiso 1 1 calc R
H27B H 0.6838 0.7723 -0.0053 0.038 Uiso 1 1 calc R
H27C H 0.7331 0.6482 -0.0051 0.038 Uiso 1 1 calc R
C272 C 0.59260(11) 0.5822(2) 0.00905(11) 0.0459(6) Uani 1 1 d .
H27D H 0.6165 0.5145 -0.0165 0.069 Uiso 1 1 calc R
H27E H 0.5755 0.6463 -0.0260 0.069 Uiso 1 1 calc R
H27F H 0.5499 0.5493 0.0333 0.069 Uiso 1 1 calc R
C273 C 0.60994(13) 0.73371(19) 0.11242(11) 0.0454(6) Uani 1 1 d .
H27G H 0.5692 0.6930 0.1361 0.068 Uiso 1 1 calc R
H27H H 0.5898 0.8018 0.0816 0.068 Uiso 1 1 calc R
H27I H 0.6461 0.7671 0.1495 0.068 Uiso 1 1 calc R
C31 C 0.85429(7) 0.61937(13) 0.19857(7) 0.0144(3) Uani 1 1 d .
C32 C 0.88460(8) 0.54171(13) 0.25389(7) 0.0162(3) Uani 1 1 d .
H32 H 0.9079 0.4660 0.2414 0.019 Uiso 1 1 calc R
C33 C 0.88128(8) 0.57318(14) 0.32729(8) 0.0185(3) Uani 1 1 d .
C34 C 0.84733(8) 0.68444(14) 0.34482(8) 0.0196(3) Uani 1 1 d .
H34 H 0.8450 0.7068 0.3945 0.024 Uiso 1 1 calc R
C35 C 0.81651(8) 0.76430(14) 0.29086(8) 0.0193(3) Uani 1 1 d .
C36 C 0.82028(8) 0.73070(13) 0.21829(8) 0.0168(3) Uani 1 1 d .
H36 H 0.7994 0.7843 0.1813 0.020 Uiso 1 1 calc R
C331 C 0.91343(10) 0.48659(16) 0.38581(8) 0.0271(3) Uani 1 1 d .
H33A H 0.9108 0.5262 0.4335 0.041 Uiso 1 1 calc R
H33B H 0.9656 0.4684 0.3773 0.041 Uiso 1 1 calc R
H33C H 0.8848 0.4089 0.3846 0.041 Uiso 1 1 calc R
C351 C 0.77788(11) 0.88292(16) 0.31117(9) 0.0316(4) Uani 1 1 d .
H35A H 0.8151 0.9431 0.3306 0.047 Uiso 1 1 calc R
H35B H 0.7427 0.8648 0.3482 0.047 Uiso 1 1 calc R
H35C H 0.7508 0.9179 0.2679 0.047 Uiso 1 1 calc R
C37 C 0.91486(7) 0.64566(13) 0.08250(7) 0.0153(3) Uani 1 1 d .
C371 C 0.91256(8) 0.59464(14) 0.00516(7) 0.0172(3) Uani 1 1 d .
H37A H 0.9210 0.5045 0.0067 0.026 Uiso 1 1 calc R
H37B H 0.9515 0.6346 -0.0214 0.026 Uiso 1 1 calc R
H37C H 0.8637 0.6120 -0.0195 0.026 Uiso 1 1 calc R
C372 C 0.90396(9) 0.78770(13) 0.07790(8) 0.0213(3) Uani 1 1 d .
H37D H 0.8547 0.8062 0.0543 0.032 Uiso 1 1 calc R
H37E H 0.9426 0.8242 0.0494 0.032 Uiso 1 1 calc R
H37F H 0.9076 0.8231 0.1270 0.032 Uiso 1 1 calc R
C373 C 0.99207(8) 0.62205(15) 0.12077(8) 0.0208(3) Uani 1 1 d .
H37G H 0.9934 0.6555 0.1703 0.031 Uiso 1 1 calc R
H37H H 1.0302 0.6632 0.0937 0.031 Uiso 1 1 calc R
H37I H 1.0018 0.5323 0.1227 0.031 Uiso 1 1 calc R
C41 C 0.78996(8) 0.35568(14) -0.05252(8) 0.0197(3) Uani 1 1 d .

loop_
_atom_site_aniso_label
_atom_site_aniso_U_11
_atom_site_aniso_U_22
_atom_site_aniso_U_33
_atom_site_aniso_U_23
_atom_site_aniso_U_13
_atom_site_aniso_U_12
V1 0.01200(10) 0.01067(11) 0.01161(10) -0.00037(8) 0.00166(7) -0.00019(8)
O41 0.0418(7) 0.0487(8) 0.0251(6) -0.0167(6) -0.0008(5) 0.0157(6)
N1 0.0140(5) 0.0116(5) 0.0140(5) 0.0001(4) 0.0022(4) -0.0003(4)
N2 0.0136(5) 0.0154(6) 0.0134(5) 0.0021(4) 0.0022(4) 0.0007(4)
N3 0.0135(5) 0.0131(5) 0.0124(5) -0.0002(4) 0.0024(4) -0.0022(4)
N4 0.0208(6) 0.0199(6) 0.0143(5) -0.0006(5) 0.0028(4) -0.0023(5)
C11 0.0146(6) 0.0102(6) 0.0170(6) -0.0003(5) 0.0036(5) -0.0006(5)
C12 0.0157(6) 0.0131(6) 0.0159(6) -0.0008(5) 0.0013(5) 0.0006(5)
C13 0.0180(6) 0.0130(6) 0.0189(7) 0.0025(5) 0.0049(5) 0.0017(5)
C14 0.0164(6) 0.0145(6) 0.0247(7) -0.0004(5) 0.0047(5) -0.0023(5)
C15 0.0172(6) 0.0164(7) 0.0214(7) -0.0037(5) 0.0009(5) -0.0021(5)
C16 0.0185(6) 0.0153(7) 0.0160(6) -0.0013(5) 0.0024(5) -0.0011(5)
C131 0.0211(7) 0.0210(7) 0.0206(7) 0.0049(6) 0.0075(5) -0.0001(6)
C151 0.0232(7) 0.0301(9) 0.0257(8) -0.0050(7) -0.0011(6) -0.0084(6)
C17 0.0157(6) 0.0137(6) 0.0181(6) 0.0012(5) 0.0030(5) 0.0019(5)
C171 0.0225(7) 0.0290(8) 0.0227(7) 0.0073(6) 0.0016(6) 0.0076(6)
C172 0.0177(7) 0.0168(7) 0.0334(8) 0.0032(6) 0.0100(6) 0.0025(5)
C173 0.0241(8) 0.0170(7) 0.0342(9) -0.0062(6) 0.0031(6) 0.0037(6)
C21 0.0142(6) 0.0144(6) 0.0160(6) 0.0011(5) 0.0040(5) 0.0023(5)
C22 0.0170(6) 0.0159(7) 0.0170(6) -0.0010(5) 0.0038(5) -0.0003(5)
C23 0.0226(7) 0.0180(7) 0.0161(6) -0.0019(5) 0.0051(5) 0.0010(5)
C24 0.0197(7) 0.0178(7) 0.0201(7) 0.0022(5) 0.0095(5) 0.0023(5)
C25 0.0151(6) 0.0152(7) 0.0236(7) 0.0015(5) 0.0047(5) 0.0015(5)
C26 0.0154(6) 0.0180(7) 0.0174(6) 0.0011(5) 0.0016(5) 0.0012(5)
C231 0.0182(7) 0.0254(8) 0.0288(8) 0.0020(6) 0.0065(6) -0.0042(6)
C251 0.0371(9) 0.0414(10) 0.0153(7) -0.0033(7) 0.0062(6) -0.0111(8)
C27 0.0172(6) 0.0212(7) 0.0195(7) 0.0064(6) 0.0022(5) 0.0054(5)
C271 0.0227(7) 0.0262(8) 0.0269(8) 0.0131(6) 0.0031(6) 0.0026(6)
C272 0.0394(10) 0.0547(13) 0.0402(11) 0.0265(10) -0.0237(8) -0.0193(9)
C273 0.0607(13) 0.0358(11) 0.0430(11) 0.0194(9) 0.0277(10) 0.0315(10)
C31 0.0142(6) 0.0148(6) 0.0142(6) -0.0018(5) 0.0020(5) -0.0026(5)
C32 0.0178(6) 0.0136(6) 0.0174(6) -0.0014(5) 0.0015(5) 0.0008(5)
C33 0.0211(7) 0.0177(7) 0.0166(6) 0.0006(5) 0.0003(5) -0.0023(5)
C34 0.0255(7) 0.0191(7) 0.0144(6) -0.0035(5) 0.0016(5) -0.0032(6)
C35 0.0240(7) 0.0146(7) 0.0194(7) -0.0031(5) 0.0037(5) -0.0002(5)
C36 0.0191(6) 0.0148(6) 0.0166(6) 0.0001(5) 0.0017(5) 0.0001(5)
C331 0.0387(9) 0.0244(8) 0.0177(7) 0.0023(6) -0.0015(6) 0.0045(7)
C351 0.0508(11) 0.0222(8) 0.0222(8) -0.0042(6) 0.0063(7) 0.0127(7)
C37 0.0148(6) 0.0152(6) 0.0163(6) 0.0002(5) 0.0039(5) -0.0035(5)
C371 0.0175(6) 0.0185(7) 0.0163(6) 0.0010(5) 0.0056(5) -0.0031(5)
C372 0.0246(7) 0.0143(7) 0.0256(7) 0.0008(6) 0.0065(6) -0.0047(5)
C373 0.0154(6) 0.0258(8) 0.0213(7) 0.0003(6) 0.0017(5) -0.0048(5)
C41 0.0191(7) 0.0228(7) 0.0170(6) 0.0010(6) -0.0014(5) 0.0008(5)

loop_
_atom_type_symbol
_atom_type_description
_atom_type_scat_dispersion_real
_atom_type_scat_dispersion_imag
_atom_type_scat_source
C C 0.0033 0.0016 'International Tables Vol C Tables 4.2.6.8 and 6.1.1.4'
H H 0.0000 0.0000 'International Tables Vol C Tables 4.2.6.8 and 6.1.1.4'
N N 0.0061 0.0033 'International Tables Vol C Tables 4.2.6.8 and 6.1.1.4'
O O 0.0106 0.0060 'International Tables Vol C Tables 4.2.6.8 and 6.1.1.4'
V V 0.3005 0.5294 'International Tables Vol C Tables 4.2.6.8 and 6.1.1.4'

loop_
_geom_angle_atom_site_label_1
_geom_angle_atom_site_label_2
_geom_angle_atom_site_label_3
_geom_angle
N1 V1 N2 116.73(5)
N1 V1 N3 113.68(5)
N2 V1 N3 109.45(5)
N1 V1 N4 98.98(5)
N2 V1 N4 104.15(5)
N3 V1 N4 113.10(5)
C11 N1 C17 113.00(10)
C11 N1 V1 113.31(8)
C17 N1 V1 131.32(9)
C21 N2 C27 115.59(11)
C21 N2 V1 118.90(9)
C27 N2 V1 125.51(9)
C31 N3 C37 114.46(10)
C31 N3 V1 110.91(8)
C37 N3 V1 134.56(9)
C41 N4 V1 150.57(12)
C16 C11 C12 119.74(12)
C16 C11 N1 119.65(12)
C12 C11 N1 120.61(12)
C13 C12 C11 120.32(13)
C12 C13 C14 118.89(13)
C12 C13 C131 120.66(13)
C14 C13 C131 120.43(13)
C15 C14 C13 121.44(13)
C14 C15 C16 118.99(13)
C14 C15 C151 120.36(13)
C16 C15 C151 120.62(13)
C15 C16 C11 120.54(13)
N1 C17 C172 109.45(11)
N1 C17 C171 111.17(11)
C172 C17 C171 109.14(12)
N1 C17 C173 109.77(11)
C172 C17 C173 107.94(12)
C171 C17 C173 109.31(12)
C22 C21 C26 118.76(12)
C22 C21 N2 119.35(12)
C26 C21 N2 121.90(12)
C21 C22 C23 120.95(13)
C24 C23 C22 118.94(13)
C24 C23 C251 121.28(13)
C22 C23 C251 119.78(13)
C23 C24 C25 121.41(13)
C26 C25 C24 118.86(13)
C26 C25 C231 120.69(13)
C24 C25 C231 120.42(13)
C25 C26 C21 121.06(13)
N2 C27 C271 109.18(11)
N2 C27 C272 110.69(13)
C271 C27 C272 108.10(13)
N2 C27 C273 110.41(12)
C271 C27 C273 107.96(14)
C272 C27 C273 110.41(16)
C32 C31 C36 118.37(12)
C32 C31 N3 119.92(12)
C36 C31 N3 121.67(12)
C33 C32 C31 121.38(13)
C34 C33 C32 118.68(13)
C34 C33 C331 121.14(13)
C32 C33 C331 120.18(13)
C33 C34 C35 121.42(13)
C36 C35 C34 118.80(13)
C36 C35 C351 120.65(14)
C34 C35 C351 120.53(13)
C35 C36 C31 121.36(13)
N3 C37 C371 109.28(11)
N3 C37 C373 109.68(11)
C371 C37 C373 109.73(12)
N3 C37 C372 112.83(11)
C371 C37 C372 108.01(12)
C373 C37 C372 107.26(12)
N4 C41 O41 178.53(17)

loop_
_geom_bond_atom_site_label_1
_geom_bond_atom_site_label_2
_geom_bond_distance
V1 N1 1.8701(12)
V1 N2 1.8823(12)
V1 N3 1.9055(11)
V1 N4 1.9552(12)
O41 C41 1.1888(19)
N1 C11 1.4425(17)
N1 C17 1.5093(17)
N2 C21 1.4379(17)
N2 C27 1.5082(18)
N3 C31 1.4399(17)
N3 C37 1.5085(17)
N4 C41 1.1823(19)
C11 C16 1.3962(19)
C11 C12 1.4003(18)
C12 C13 1.3930(19)
C13 C14 1.399(2)
C13 C131 1.5118(19)
C14 C15 1.392(2)
C15 C16 1.3919(19)
C15 C151 1.511(2)
C17 C172 1.5237(19)
C17 C171 1.532(2)
C17 C173 1.537(2)
C21 C22 1.3956(19)
C21 C26 1.4039(19)
C22 C23 1.4001(19)
C23 C24 1.388(2)
C23 C251 1.511(2)
C24 C25 1.396(2)
C25 C26 1.3915(19)
C25 C231 1.511(2)
C27 C271 1.523(2)
C27 C272 1.524(2)
C27 C273 1.532(2)
C31 C32 1.3994(19)
C31 C36 1.4019(19)
C32 C33 1.3992(19)
C33 C34 1.390(2)
C33 C331 1.510(2)
C34 C35 1.400(2)
C35 C36 1.3910(19)
C35 C351 1.510(2)
C37 C371 1.5250(19)
C37 C373 1.5353(19)
C37 C372 1.540(2)
